data_2235773
loop_
_publ_author_name
'Tong, Bihai'
'Mei, Qunying'

_publ_section_title
;
 1-(2,6-Diisopropylphenoxy)-4-phenylphthalazine
;
_journal_coeditor_code CV5322
_journal_issue 8
_journal_name_full 'Acta Crystallographica Section E'
_journal_page_first o2578
_journal_paper_doi 10.1107/S1600536812033296
_journal_volume 68
_journal_year 2012
_chemical_formula_iupac 'C26 H26 N2 O'
_chemical_formula_moiety 'C26 H26 N2 O'
_chemical_formula_sum 'C26 H26 N2 O'
_chemical_formula_weight 382.49
_chemical_name_systematic
;
1-(2,6-Diisopropylphenoxy)-4-phenylphthalazine
;
_space_group_IT_number 14
_symmetry_cell_setting monoclinic
_symmetry_space_group_name_Hall '-P 2ybc'
_symmetry_space_group_name_H-M 'P 1 21/c 1'
_atom_sites_solution_hydrogens geom
_atom_sites_solution_primary direct
_atom_sites_solution_secondary difmap
_audit_creation_method SHELXL-97
_cell_angle_alpha 90.00
_cell_angle_beta 109.104(9)
_cell_angle_gamma 90.00
_cell_formula_units_Z 4
_cell_length_a 14.079(10)
_cell_length_b 8.369(6)
_cell_length_c 19.244(13)
_cell_measurement_reflns_used 1750
_cell_measurement_temperature 273(2)
_cell_measurement_theta_max 22.80
_cell_measurement_theta_min 2.68
_cell_volume 2143(3)
_computing_cell_refinement 'SAINT (Bruker, 2004)'
_computing_data_collection 'SMART (Bruker, 2004)'
_computing_data_reduction 'SAINT (Bruker, 2004)'
_computing_molecular_graphics 'SHELXTL (Sheldrick, 2008)'
_computing_publication_material 'SHELXL97 (Sheldrick, 2008)'
_computing_structure_refinement 'SHELXL97 (Sheldrick, 2008)'
_computing_structure_solution 'SHELXS97 (Sheldrick, 2008)'
_diffrn_ambient_temperature 273(2)
_diffrn_measured_fraction_theta_full 0.955
_diffrn_measured_fraction_theta_max 0.955
_diffrn_measurement_device_type 'Bruker SMART CCD area-detector'
_diffrn_measurement_method '\w scans'
_diffrn_radiation_monochromator graphite
_diffrn_radiation_source 'fine-focus sealed tube'
_diffrn_radiation_type MoK\a
_diffrn_radiation_wavelength 0.71073
_diffrn_reflns_av_R_equivalents 0.0359
_diffrn_reflns_av_sigmaI/netI 0.0420
_diffrn_reflns_limit_h_max 12
_diffrn_reflns_limit_h_min -16
_diffrn_reflns_limit_k_max 9
_diffrn_reflns_limit_k_min -9
_diffrn_reflns_limit_l_max 22
_diffrn_reflns_limit_l_min -22
_diffrn_reflns_number 9404
_diffrn_reflns_theta_full 25.00
_diffrn_reflns_theta_max 25.00
_diffrn_reflns_theta_min 2.68
_diffrn_standards_decay_% 0
_diffrn_standards_interval_time 0
_diffrn_standards_number 0
_exptl_absorpt_coefficient_mu 0.072
_exptl_absorpt_correction_T_max 0.9900
_exptl_absorpt_correction_T_min 0.9780
_exptl_absorpt_correction_type multi-scan
_exptl_absorpt_process_details '(SADABS; Bruker, 2004)'
_exptl_crystal_colour colourless
_exptl_crystal_density_diffrn 1.186
_exptl_crystal_density_method 'not measured'
_exptl_crystal_description block
_exptl_crystal_F_000 816
_exptl_crystal_size_max 0.31
_exptl_crystal_size_mid 0.29
_exptl_crystal_size_min 0.14
_refine_diff_density_max 0.156
_refine_diff_density_min -0.151
_refine_ls_extinction_coef 0.0064(16)
_refine_ls_extinction_expression Fc^*^=kFc[1+0.001xFc^2^\l^3^/sin(2\q)]^-1/4^
_refine_ls_extinction_method 'SHELXL97 (Sheldrick, 2008)'
_refine_ls_goodness_of_fit_ref 0.902
_refine_ls_hydrogen_treatment constr
_refine_ls_matrix_type full
_refine_ls_number_parameters 267
_refine_ls_number_reflns 3596
_refine_ls_number_restraints 0
_refine_ls_restrained_S_all 0.902
_refine_ls_R_factor_all 0.0907
_refine_ls_R_factor_gt 0.0462
_refine_ls_shift/su_max 0.000
_refine_ls_shift/su_mean 0.000
_refine_ls_structure_factor_coef Fsqd
_refine_ls_weighting_details 'calc w=1/[\s^2^(Fo^2^)+(0.1P)^2^] where P=(Fo^2^+2Fc^2^)/3'
_refine_ls_weighting_scheme calc
_refine_ls_wR_factor_gt 0.1273
_refine_ls_wR_factor_ref 0.1647
_reflns_number_gt 2028
_reflns_number_total 3596
_reflns_threshold_expression I>2sigma(I)
_cod_data_source_file cv5322.cif
_cod_data_source_block I
_cod_original_sg_symbol_H-M 'P 21/c'
_cod_database_code 2235773
_cod_database_fobs_code 2235773

loop_
_symmetry_equiv_pos_as_xyz
'x, y, z'
'-x, y+1/2, -z+1/2'
'-x, -y, -z'
'x, -y-1/2, z-1/2'

loop_
_atom_site_type_symbol
_atom_site_label
_atom_site_fract_x
_atom_site_fract_y
_atom_site_fract_z
_atom_site_U_iso_or_equiv
_atom_site_adp_type
_atom_site_calc_flag
_atom_site_refinement_flags
_atom_site_occupancy
_atom_site_symmetry_multiplicity
O O1 0.34098(10) 0.39831(14) 0.11904(7) 0.0538(4) Uani d . 1 1
N N1 0.21896(13) 0.28031(18) 0.02336(10) 0.0589(5) Uani d . 1 1
N N2 0.13859(13) 0.29298(18) -0.04103(10) 0.0586(5) Uani d . 1 1
C C1 -0.05395(18) 0.5056(3) -0.26486(13) 0.0669(7) Uani d . 1 1
H H1 -0.0493 0.5583 -0.3061 0.080 Uiso calc R 1 1
C C2 0.02474(16) 0.5119(2) -0.19941(12) 0.0585(6) Uani d . 1 1
H H2 0.0821 0.5702 -0.1967 0.070 Uiso calc R 1 1
C C3 0.01925(14) 0.4318(2) -0.13752(12) 0.0476(5) Uani d . 1 1
C C4 -0.06648(16) 0.3467(3) -0.14229(13) 0.0598(6) Uani d . 1 1
H H4 -0.0711 0.2920 -0.1015 0.072 Uiso calc R 1 1
C C5 -0.14592(17) 0.3428(3) -0.20810(15) 0.0703(7) Uani d . 1 1
H H5 -0.2041 0.2866 -0.2110 0.084 Uiso calc R 1 1
C C6 -0.13891(19) 0.4214(3) -0.26883(15) 0.0707(8) Uani d . 1 1
H H6 -0.1921 0.4175 -0.3129 0.085 Uiso calc R 1 1
C C7 0.11235(17) 0.7351(2) -0.05706(12) 0.0573(6) Uani d . 1 1
H H7 0.0554 0.7465 -0.0982 0.069 Uiso calc R 1 1
C C8 0.16031(18) 0.8674(2) -0.02080(13) 0.0628(7) Uani d . 1 1
H H8 0.1361 0.9684 -0.0379 0.075 Uiso calc R 1 1
C C9 0.24466(17) 0.8534(2) 0.04120(12) 0.0605(6) Uani d . 1 1
H H9 0.2776 0.9448 0.0645 0.073 Uiso calc R 1 1
C C10 0.27973(15) 0.7063(2) 0.06820(12) 0.0519(6) Uani d . 1 1
H H10 0.3353 0.6973 0.1106 0.062 Uiso calc R 1 1
C C11 0.23150(14) 0.5686(2) 0.03174(11) 0.0443(5) Uani d . 1 1
C C12 0.14875(14) 0.5808(2) -0.03242(11) 0.0452(5) Uani d . 1 1
C C13 0.10543(15) 0.4343(2) -0.06729(11) 0.0480(5) Uani d . 1 1
C C14 0.26126(14) 0.4091(2) 0.05578(11) 0.0471(5) Uani d . 1 1
C C15 0.38186(15) 0.2456(2) 0.14320(11) 0.0474(5) Uani d . 1 1
C C16 0.46379(16) 0.1981(2) 0.12297(12) 0.0560(6) Uani d . 1 1
C C17 0.50782(17) 0.0537(3) 0.15145(14) 0.0668(7) Uani d . 1 1
H H17 0.5622 0.0166 0.1387 0.080 Uiso calc R 1 1
C C18 0.47331(18) -0.0360(3) 0.19788(13) 0.0666(7) Uani d . 1 1
H H18 0.5039 -0.1328 0.2160 0.080 Uiso calc R 1 1
C C19 0.39335(17) 0.0175(2) 0.21759(12) 0.0612(6) Uani d . 1 1
H H19 0.3707 -0.0437 0.2494 0.073 Uiso calc R 1 1
C C20 0.34555(15) 0.1613(2) 0.19098(11) 0.0517(6) Uani d . 1 1
C C21 0.5026(2) 0.2971(3) 0.07181(16) 0.0760(8) Uani d . 1 1
H H21 0.4835 0.4084 0.0759 0.091 Uiso calc R 1 1
C C22 0.4544(2) 0.2473(4) -0.00709(16) 0.1097(11) Uani d . 1 1
H H22A 0.4731 0.1392 -0.0132 0.165 Uiso calc R 1 1
H H22B 0.4767 0.3166 -0.0384 0.165 Uiso calc R 1 1
H H22C 0.3826 0.2543 -0.0200 0.165 Uiso calc R 1 1
C C23 0.6165(2) 0.2921(4) 0.09240(17) 0.1019(10) Uani d . 1 1
H H23A 0.6368 0.1891 0.0804 0.153 Uiso calc R 1 1
H H23B 0.6465 0.3109 0.1442 0.153 Uiso calc R 1 1
H H23C 0.6382 0.3731 0.0656 0.153 Uiso calc R 1 1
C C24 0.25826(17) 0.2197(3) 0.21399(14) 0.0654(7) Uani d . 1 1
H H24 0.2486 0.3334 0.2016 0.079 Uiso calc R 1 1
C C25 0.16130(18) 0.1335(4) 0.17186(16) 0.0937(9) Uani d . 1 1
H H25A 0.1694 0.0209 0.1815 0.141 Uiso calc R 1 1
H H25B 0.1459 0.1524 0.1201 0.141 Uiso calc R 1 1
H H25C 0.1075 0.1729 0.1874 0.141 Uiso calc R 1 1
C C26 0.2778(2) 0.2039(3) 0.29605(15) 0.0852(8) Uani d . 1 1
H H26A 0.2816 0.0929 0.3092 0.128 Uiso calc R 1 1
H H26B 0.2240 0.2535 0.3085 0.128 Uiso calc R 1 1
H H26C 0.3401 0.2555 0.3224 0.128 Uiso calc R 1 1

loop_
_atom_site_aniso_label
_atom_site_aniso_U_11
_atom_site_aniso_U_22
_atom_site_aniso_U_33
_atom_site_aniso_U_12
_atom_site_aniso_U_13
_atom_site_aniso_U_23
O1 0.0598(9) 0.0348(7) 0.0532(9) 0.0037(6) 0.0002(7) 0.0011(6)
N1 0.0646(11) 0.0363(9) 0.0595(12) -0.0007(8) -0.0018(9) 0.0003(8)
N2 0.0653(11) 0.0372(9) 0.0587(12) -0.0017(8) 0.0003(9) 0.0007(8)
C1 0.0774(16) 0.0641(14) 0.0521(15) 0.0064(13) 0.0114(12) -0.0010(11)
C2 0.0643(13) 0.0506(12) 0.0563(15) -0.0018(10) 0.0138(11) -0.0013(11)
C3 0.0519(12) 0.0370(10) 0.0505(14) 0.0041(9) 0.0121(10) -0.0036(9)
C4 0.0614(14) 0.0543(13) 0.0605(15) -0.0038(11) 0.0155(12) -0.0015(11)
C5 0.0563(14) 0.0654(15) 0.0784(19) -0.0089(12) 0.0072(13) -0.0137(13)
C6 0.0710(16) 0.0656(15) 0.0588(17) 0.0075(13) -0.0016(13) -0.0094(12)
C7 0.0664(13) 0.0404(11) 0.0563(14) 0.0078(10) 0.0081(11) 0.0039(10)
C8 0.0878(16) 0.0348(10) 0.0587(15) 0.0072(11) 0.0145(13) 0.0019(10)
C9 0.0790(16) 0.0352(11) 0.0620(15) -0.0052(10) 0.0157(13) -0.0046(10)
C10 0.0599(13) 0.0419(11) 0.0499(13) -0.0044(9) 0.0127(10) -0.0039(9)
C11 0.0489(11) 0.0346(10) 0.0489(13) -0.0002(8) 0.0150(10) 0.0007(8)
C12 0.0499(11) 0.0380(10) 0.0471(13) 0.0017(9) 0.0151(10) 0.0000(8)
C13 0.0511(11) 0.0382(10) 0.0516(14) 0.0016(9) 0.0124(10) 0.0012(9)
C14 0.0503(12) 0.0363(10) 0.0499(13) 0.0009(9) 0.0100(10) 0.0011(9)
C15 0.0531(12) 0.0356(10) 0.0431(12) 0.0004(9) 0.0015(10) -0.0001(8)
C16 0.0579(13) 0.0504(12) 0.0547(14) 0.0041(11) 0.0115(11) -0.0023(10)
C17 0.0661(14) 0.0667(14) 0.0645(16) 0.0174(12) 0.0169(12) 0.0064(12)
C18 0.0709(15) 0.0567(13) 0.0616(16) 0.0210(12) 0.0072(13) 0.0125(11)
C19 0.0735(15) 0.0501(12) 0.0541(15) 0.0063(11) 0.0128(12) 0.0103(10)
C20 0.0558(12) 0.0428(11) 0.0486(13) 0.0022(9) 0.0062(10) -0.0012(9)
C21 0.0927(19) 0.0602(14) 0.086(2) 0.0058(13) 0.0440(16) 0.0081(13)
C22 0.117(2) 0.139(3) 0.069(2) 0.004(2) 0.0252(18) 0.0288(19)
C23 0.095(2) 0.127(3) 0.095(2) -0.0228(19) 0.0463(18) -0.0186(19)
C24 0.0721(15) 0.0506(12) 0.0747(18) 0.0056(11) 0.0255(13) 0.0055(11)
C25 0.0593(16) 0.127(2) 0.092(2) 0.0058(16) 0.0200(15) 0.0062(18)
C26 0.0941(19) 0.0898(19) 0.074(2) -0.0024(15) 0.0309(16) -0.0057(15)

loop_
_atom_type_symbol
_atom_type_description
_atom_type_scat_dispersion_real
_atom_type_scat_dispersion_imag
_atom_type_scat_source
C C 0.0033 0.0016 'International Tables Vol C Tables 4.2.6.8 and 6.1.1.4'
H H 0.0000 0.0000 'International Tables Vol C Tables 4.2.6.8 and 6.1.1.4'
N N 0.0061 0.0033 'International Tables Vol C Tables 4.2.6.8 and 6.1.1.4'
O O 0.0106 0.0060 'International Tables Vol C Tables 4.2.6.8 and 6.1.1.4'

loop_
_geom_angle_atom_site_label_1
_geom_angle_atom_site_label_2
_geom_angle_atom_site_label_3
_geom_angle
C14 O1 C15 118.74(13)
C14 N1 N2 118.87(15)
C13 N2 N1 119.92(15)
C6 C1 C2 119.8(2)
C6 C1 H1 120.1
C2 C1 H1 120.1
C1 C2 C3 120.7(2)
C1 C2 H2 119.6
C3 C2 H2 119.6
C4 C3 C2 119.00(19)
C4 C3 C13 120.14(19)
C2 C3 C13 120.84(19)
C3 C4 C5 119.9(2)
C3 C4 H4 120.0
C5 C4 H4 120.0
C6 C5 C4 120.3(2)
C6 C5 H5 119.9
C4 C5 H5 119.9
C1 C6 C5 120.3(2)
C1 C6 H6 119.9
C5 C6 H6 119.9
C8 C7 C12 120.4(2)
C8 C7 H7 119.8
C12 C7 H7 119.8
C7 C8 C9 120.84(19)
C7 C8 H8 119.6
C9 C8 H8 119.6
C10 C9 C8 120.39(18)
C10 C9 H9 119.8
C8 C9 H9 119.8
C9 C10 C11 119.66(19)
C9 C10 H10 120.2
C11 C10 H10 120.2
C12 C11 C10 120.60(16)
C12 C11 C14 115.19(16)
C10 C11 C14 124.21(18)
C11 C12 C7 118.01(16)
C11 C12 C13 117.06(16)
C7 C12 C13 124.90(18)
N2 C13 C12 123.21(18)
N2 C13 C3 114.73(16)
C12 C13 C3 122.06(16)
N1 C14 O1 119.47(16)
N1 C14 C11 125.72(18)
O1 C14 C11 114.81(16)
C20 C15 C16 124.11(18)
C20 C15 O1 118.68(18)
C16 C15 O1 116.85(18)
C17 C16 C15 116.3(2)
C17 C16 C21 121.5(2)
C15 C16 C21 122.17(19)
C18 C17 C16 121.8(2)
C18 C17 H17 119.1
C16 C17 H17 119.1
C17 C18 C19 119.9(2)
C17 C18 H18 120.1
C19 C18 H18 120.1
C18 C19 C20 121.4(2)
C18 C19 H19 119.3
C20 C19 H19 119.3
C15 C20 C19 116.5(2)
C15 C20 C24 122.73(18)
C19 C20 C24 120.8(2)
C22 C21 C16 111.3(2)
C22 C21 C23 110.1(2)
C16 C21 C23 112.9(2)
C22 C21 H21 107.4
C16 C21 H21 107.4
C23 C21 H21 107.4
C21 C22 H22A 109.5
C21 C22 H22B 109.5
H22A C22 H22B 109.5
C21 C22 H22C 109.5
H22A C22 H22C 109.5
H22B C22 H22C 109.5
C21 C23 H23A 109.5
C21 C23 H23B 109.5
H23A C23 H23B 109.5
C21 C23 H23C 109.5
H23A C23 H23C 109.5
H23B C23 H23C 109.5
C20 C24 C26 112.8(2)
C20 C24 C25 111.3(2)
C26 C24 C25 109.8(2)
C20 C24 H24 107.6
C26 C24 H24 107.6
C25 C24 H24 107.6
C24 C25 H25A 109.5
C24 C25 H25B 109.5
H25A C25 H25B 109.5
C24 C25 H25C 109.5
H25A C25 H25C 109.5
H25B C25 H25C 109.5
C24 C26 H26A 109.5
C24 C26 H26B 109.5
H26A C26 H26B 109.5
C24 C26 H26C 109.5
H26A C26 H26C 109.5
H26B C26 H26C 109.5

loop_
_geom_bond_atom_site_label_1
_geom_bond_atom_site_label_2
_geom_bond_distance
O1 C14 1.362(2)
O1 C15 1.416(2)
N1 C14 1.289(2)
N1 N2 1.382(2)
N2 C13 1.311(2)
C1 C6 1.369(3)
C1 C2 1.380(3)
C1 H1 0.9300
C2 C3 1.390(3)
C2 H2 0.9300
C3 C4 1.379(3)
C3 C13 1.492(3)
C4 C5 1.389(3)
C4 H4 0.9300
C5 C6 1.373(4)
C5 H5 0.9300
C6 H6 0.9300
C7 C8 1.364(3)
C7 C12 1.412(3)
C7 H7 0.9300
C8 C9 1.386(3)
C8 H8 0.9300
C9 C10 1.364(3)
C9 H9 0.9300
C10 C11 1.403(3)
C10 H10 0.9300
C11 C12 1.397(3)
C11 C14 1.430(3)
C12 C13 1.435(3)
C15 C20 1.383(3)
C15 C16 1.391(3)
C16 C17 1.386(3)
C16 C21 1.519(3)
C17 C18 1.372(3)
C17 H17 0.9300
C18 C19 1.375(3)
C18 H18 0.9300
C19 C20 1.392(3)
C19 H19 0.9300
C20 C24 1.517(3)
C21 C22 1.505(4)
C21 C23 1.522(4)
C21 H21 0.9800
C22 H22A 0.9600
C22 H22B 0.9600
C22 H22C 0.9600
C23 H23A 0.9600
C23 H23B 0.9600
C23 H23C 0.9600
C24 C26 1.518(4)
C24 C25 1.522(3)
C24 H24 0.9800
C25 H25A 0.9600
C25 H25B 0.9600
C25 H25C 0.9600
C26 H26A 0.9600
C26 H26B 0.9600
C26 H26C 0.9600

loop_
_geom_hbond_atom_site_label_D
_geom_hbond_atom_site_label_H
_geom_hbond_atom_site_label_A
_geom_hbond_distance_DH
_geom_hbond_distance_HA
_geom_hbond_distance_DA
_geom_hbond_angle_DHA
_geom_hbond_publ_flag
C9 H9 Cg 0.93 2.77 3.624(2) 154 yes

loop_
_cod_related_entry_id
_cod_related_entry_database
_cod_related_entry_code
1 ChemSpider 30657947
